data_1008207
loop_
_publ_author_name
'Averbuch-Pouchot, M T'

_publ_section_title
;
Crystal Chemistry of Some Addition Compounds of Alkali Iodates with
Telluric Acid
;
_journal_coden_ASTM JSSCBI
_journal_name_full 'Journal of Solid State Chemistry'
_journal_page_first 368
_journal_page_last 378
_journal_paper_doi 10.1016/S0022-4596(83)80015-2
_journal_volume 49
_journal_year 1983
_chemical_formula_structural 'N H4 I O3 Te (O H)6 (H2 O)'
_chemical_formula_sum 'H12 I N O10 Te'
_chemical_name_systematic 'Ammonium iodate telluric acid'
_space_group_IT_number 2
_symmetry_cell_setting triclinic
_symmetry_Int_Tables_number 2
_symmetry_space_group_name_Hall '-P 1'
_symmetry_space_group_name_H-M 'P -1'
_cell_angle_alpha 88.84(5)
_cell_angle_beta 90.81(5)
_cell_angle_gamma 104.48(5)
_cell_formula_units_Z 2
_cell_length_a 10.97(1)
_cell_length_b 6.916(5)
_cell_length_c 6.550(4)
_cell_volume 481.0
_refine_ls_R_factor_all 0.046
_cod_database_code 1008207
_cod_depositor_comments
;
 Removing dummy H atoms since the hydrogen atoms they represent are already
 marked using the _atom_site_attached_hydrogens data item.

 Antanas Vaitkus,
 2017-09-11
;

loop_
_symmetry_equiv_pos_as_xyz
x,y,z
-x,-y,-z

loop_
_atom_site_label
_atom_site_type_symbol
_atom_site_symmetry_multiplicity
_atom_site_Wyckoff_symbol
_atom_site_fract_x
_atom_site_fract_y
_atom_site_fract_z
_atom_site_occupancy
_atom_site_attached_hydrogens
_atom_site_calc_flag
I1 I5+ 2 i 0.78437(4) 0.22754(6) 0.21609(6) 1. 0 d
Te1 Te6+ 2 i 0.30046(4) 0.41653(6) 0.28120(6) 1. 0 d
N1 N3- 2 i -0.0035(7) 0.815(1) 0.246(1) 1. 4 d
O1 O2- 2 i 0.2441(5) 0.6494(8) 0.2067(8) 1. 1 d
O2 O2- 2 i 0.4742(5) 0.5552(9) 0.2313(10) 1. 1 d
O3 O2- 2 i 0.3630(5) 0.1909(8) 0.3553(9) 1. 1 d
O4 O2- 2 i 0.3173(6) 0.5105(9) 0.5556(8) 1. 1 d
O5 O2- 2 i 0.2875(7) 0.3538(9) -0.0016(8) 1. 1 d
O6 O2- 2 i 0.1335(6) 0.2623(9) 0.3353(10) 1. 1 d
O7 O2- 2 i 0.1776(5) 0.9718(8) 0.9223(9) 1. 0 d
O8 O2- 2 i 0.0647(5) 0.5981(9) 0.7827(10) 1. 0 d
O9 O2- 2 i 0.2113(6) 0.8744(8) 0.5271(8) 1. 0 d
O10 O2- 2 i 0.4704(6) 0.0172(10) 0.7944(11) 1. 2 d

loop_
_atom_type_symbol
_atom_type_oxidation_number
I5+ 5.000
Te6+ 6.000
N3- -3.000
O2- -2.000
